data_9000434
loop_
_publ_author_name
'Calvo, C.'
'Gopal, R.'

_publ_section_title
;
 The crystal structure of whitlockite from the Palermo quarry
;
_journal_name_full 'American Mineralogist'
_journal_page_first 120
_journal_page_last 133
_journal_volume 60
_journal_year 1975
_chemical_formula_sum 'Ca9.095 Fe0.413 Mg0.587 O28 P7'
_chemical_name_mineral Whitlockite
_space_group_IT_number 161
_symmetry_space_group_name_Hall 'R 3 -2"c'
_symmetry_space_group_name_H-M 'R 3 c :H'
_cell_angle_alpha 90
_cell_angle_beta 90
_cell_angle_gamma 120
_cell_length_a 10.330
_cell_length_b 10.330
_cell_length_c 37.103
_cell_formula_units_Z 6
_cell_volume 3428.785
_database_code_amcsd 0000445
_exptl_crystal_density_diffrn 3.099
_cod_original_sg_symbol_H-M 'R 3 c'
_cod_original_formula_sum '(Mg.587 Fe.413) Ca9.095 P7 O28'
_cod_database_code 9000434

loop_
_space_group_symop_operation_xyz
x,y,z
2/3+x,1/3+y,1/3+z
1/3+x,2/3+y,2/3+z
x,x-y,1/2+z
2/3+x,1/3+x-y,5/6+z
1/3+x,2/3+x-y,1/6+z
-y,-x,1/2+z
2/3-y,1/3-x,5/6+z
1/3-y,2/3-x,1/6+z
-x+y,y,1/2+z
2/3-x+y,1/3+y,5/6+z
1/3-x+y,2/3+y,1/6+z
-y,x-y,z
2/3-y,1/3+x-y,1/3+z
1/3-y,2/3+x-y,2/3+z
-x+y,-x,z
2/3-x+y,1/3-x,1/3+z
1/3-x+y,2/3-x,2/3+z

loop_
_atom_site_aniso_label
_atom_site_aniso_U_11
_atom_site_aniso_U_22
_atom_site_aniso_U_33
_atom_site_aniso_U_12
_atom_site_aniso_U_13
_atom_site_aniso_U_23
Mg 0.00590 0.00590 0.00800 0.00300 0.00000 0.00000
Fe 0.00590 0.00590 0.00800 0.00300 0.00000 0.00000
Ca1 0.00910 0.00360 0.01050 0.00510 -0.00040 -0.00090
Ca2 0.00950 0.00750 0.01020 0.00420 -0.00200 -0.00070
Ca3 0.03580 0.01760 0.01820 0.02060 -0.01190 -0.00860
P1 0.00900 0.00790 0.00900 0.00530 0.00060 -0.00010
P2 0.00670 0.00730 0.00760 0.00320 0.00060 0.00030
O1 0.02300 0.02200 0.01150 0.01380 0.00110 0.00090
O2 0.01700 0.01900 0.01940 0.01470 0.00270 0.00160
O3 0.01100 0.00600 0.01170 0.00230 -0.00260 0.00170
O4 0.00700 0.00800 0.02250 0.00320 -0.00080 0.00110
O5 0.01100 0.01600 0.01290 0.00950 -0.00120 0.00030
O6 0.01200 0.00800 0.02050 0.00220 0.00300 0.00440
O7 0.00600 0.01000 0.01570 0.00340 0.00170 0.00200
O8 0.02300 0.01600 0.00870 0.01220 -0.00150 0.00060

loop_
_atom_site_label
_atom_site_fract_x
_atom_site_fract_y
_atom_site_fract_z
_atom_site_occupancy
_atom_site_U_iso_or_equiv
Mg 0.00000 0.00000 0.00000 0.58700 ?
Fe 0.00000 0.00000 0.00000 0.41300 ?
Ca1 0.27940 0.14570 0.56640 1.00000 ?
Ca2 0.38710 0.17940 0.76870 1.00000 ?
Ca3 0.28870 0.15450 0.67370 1.00000 ?
Ca4 0.00000 0.00000 0.81250 0.09500 0.01900
P1 0.31660 0.14260 0.86520 1.00000 ?
P2 0.35010 0.15700 0.96830 1.00000 ?
P3 0.00000 0.00000 0.75470 0.81000 0.01000
P4 0.00000 0.00000 0.73440 0.19000 0.00200
O1 0.27280 0.09100 0.82610 1.00000 ?
O2 0.24560 0.23170 0.87880 1.00000 ?
O3 0.27290 0.00140 0.88740 1.00000 ?
O4 0.48890 0.24170 0.86980 1.00000 ?
O5 0.39910 0.04750 0.95500 1.00000 ?
O6 0.41580 0.40340 0.94760 1.00000 ?
O7 0.17790 0.07830 0.96420 1.00000 ?
O8 0.40130 0.19510 0.00800 1.00000 ?
O9 0.00000 0.00000 0.79820 0.81000 0.03800
O10 -0.01920 0.13090 0.74220 0.80900 0.01200
O11 0.00000 0.00000 0.69340 0.19000 0.01900
O12 -0.00010 0.13740 0.74990 0.19100 0.01200

loop_
_cod_related_entry_id
_cod_related_entry_database
_cod_related_entry_code
1 AMCSD 0000445
